data_2224865
loop_
_publ_author_name
'Huys, Diederik'
'Van Deun, Rik'
'Pattison, Phil'
'Van Meervelt, Luc'
'Van Hecke, Kristof'

_publ_section_title
;
 Redetermination of
 di-\m-hydroxido-bis[diaquachloridodioxidouranium(VI)] from
 single-crystal synchrotron data
;
_journal_coeditor_code BT5153
_journal_issue 2
_journal_name_full 'Acta Crystallographica Section E'
_journal_page_first i11
_journal_paper_doi 10.1107/S1600536810002394
_journal_volume 66
_journal_year 2010
_chemical_formula_iupac '[U2 Cl2 O4 (O H)2 (H2 O)4]'
_chemical_formula_moiety 'H10 Cl2 O10 U2'
_chemical_formula_sum 'Cl2 H10 O10 U2'
_chemical_formula_weight 717.04
_chemical_name_systematic
;
Di-\m-hydroxido-bis[diaquachloridodioxidouranium(VI)]
;
_space_group_IT_number 14
_symmetry_cell_setting monoclinic
_symmetry_space_group_name_Hall '-P 2yn'
_symmetry_space_group_name_H-M 'P 1 21/n 1'
_atom_sites_solution_primary direct
_atom_sites_solution_secondary difmap
_audit_creation_method SHELXL-97
_cell_angle_alpha 90.00
_cell_angle_beta 95.47(3)
_cell_angle_gamma 90.00
_cell_formula_units_Z 4
_cell_length_a 10.712(2)
_cell_length_b 6.1212(12)
_cell_length_c 17.662(4)
_cell_measurement_reflns_used 4751
_cell_measurement_temperature 100(2)
_cell_measurement_theta_max 26.2
_cell_measurement_theta_min 2.3
_cell_volume 1152.8(4)
_computing_cell_refinement 'CrysAlis Pro (Oxford Diffraction, 2006)'
_computing_data_collection '<i>MAR345 Program Manual</i> (Mar, 2000)'
_computing_data_reduction 'CrysAlis Pro (Oxford Diffraction, 2006)'
_computing_molecular_graphics 'PLUTON (Spek, 2009)'
_computing_publication_material 'PLATON (Spek, 2009)'
_computing_structure_refinement 'SHELXL97 (Sheldrick, 2008)'
_computing_structure_solution 'SHELXS97 (Sheldrick, 2008)'
_diffrn_ambient_temperature 100(2)
_diffrn_measured_fraction_theta_full 0.989
_diffrn_measured_fraction_theta_max 0.989
_diffrn_measurement_device_type 'ESRF, SNBL, BM01A'
_diffrn_measurement_method '\f scans'
_diffrn_radiation_monochromator 'double crystal'
_diffrn_radiation_source 'bending magnet'
_diffrn_radiation_type synchrotron
_diffrn_radiation_wavelength 0.77000
_diffrn_reflns_av_R_equivalents 0.067
_diffrn_reflns_av_sigmaI/netI 0.0484
_diffrn_reflns_limit_h_max 12
_diffrn_reflns_limit_h_min -12
_diffrn_reflns_limit_k_max 7
_diffrn_reflns_limit_k_min 0
_diffrn_reflns_limit_l_max 20
_diffrn_reflns_limit_l_min 0
_diffrn_reflns_number 13020
_diffrn_reflns_theta_full 26.44
_diffrn_reflns_theta_max 26.44
_diffrn_reflns_theta_min 2.32
_exptl_absorpt_coefficient_mu 63.627
_exptl_absorpt_correction_T_max 0.0564
_exptl_absorpt_correction_T_min 0.0075
_exptl_absorpt_correction_type multi-scan
_exptl_absorpt_process_details '(SCALE3 in ABSPACK; Oxford Diffraction, 2006)'
_exptl_crystal_colour yellow
_exptl_crystal_density_diffrn 4.131
_exptl_crystal_density_method 'not measured'
_exptl_crystal_description block
_exptl_crystal_F_000 1232
_exptl_crystal_size_max 0.15
_exptl_crystal_size_mid 0.1
_exptl_crystal_size_min 0.1
_refine_diff_density_max 3.370
_refine_diff_density_min -1.671
_refine_ls_extinction_method none
_refine_ls_goodness_of_fit_ref 1.106
_refine_ls_matrix_type full
_refine_ls_number_parameters 127
_refine_ls_number_reflns 1846
_refine_ls_number_restraints 0
_refine_ls_restrained_S_all 1.106
_refine_ls_R_factor_all 0.0535
_refine_ls_R_factor_gt 0.0453
_refine_ls_shift/su_max 0.000
_refine_ls_shift/su_mean 0.000
_refine_ls_structure_factor_coef Fsqd
_refine_ls_weighting_details 'calc w=1/[\s^2^(Fo^2^)+(0.0885P)^2^] where P=(Fo^2^+2Fc^2^)/3'
_refine_ls_weighting_scheme calc
_refine_ls_wR_factor_gt 0.1238
_refine_ls_wR_factor_ref 0.1307
_reflns_number_gt 1620
_reflns_number_total 1846
_reflns_threshold_expression I>2\s(I)
_cod_data_source_file bt5153.cif
_cod_data_source_block I
_cod_original_sg_symbol_H-M 'P 21/n'
_cod_original_formula_sum 'H10 Cl2 O10 U2'
_cod_database_code 2224865
_cod_database_fobs_code 2224865

loop_
_symmetry_equiv_pos_as_xyz
'x, y, z'
'-x+1/2, y+1/2, -z+1/2'
'-x, -y, -z'
'x-1/2, -y-1/2, z-1/2'

loop_
_atom_site_type_symbol
_atom_site_label
_atom_site_fract_x
_atom_site_fract_y
_atom_site_fract_z
_atom_site_U_iso_or_equiv
_atom_site_adp_type
_atom_site_calc_flag
_atom_site_refinement_flags
_atom_site_occupancy
_atom_site_disorder_assembly
_atom_site_disorder_group
_atom_site_attached_hydrogens
U U1 0.45262(4) 0.79563(9) 0.83956(3) 0.0174(2) Uani d . 1 . . 0
U U2 0.54899(4) 1.08385(9) 0.65373(3) 0.0172(2) Uani d . 1 . . 0
Cl Cl1 0.3096(3) 1.0768(5) 0.91681(19) 0.0219(8) Uani d . 1 . . 0
Cl Cl2 0.6957(3) 0.8008(6) 0.5776(2) 0.0228(8) Uani d . 1 . . 0
O O1 0.5897(9) 0.8918(15) 0.8900(5) 0.023(2) Uani d . 1 . . 0
O O2 0.3157(9) 0.6944(16) 0.7847(5) 0.020(2) Uani d . 1 . . 0
O O3 0.5411(9) 0.4358(15) 0.8468(5) 0.020(2) Uani d . 1 . . 2
O O4 0.3839(10) 0.5906(16) 0.9501(6) 0.029(2) Uani d . 1 . . 2
O O5 0.6817(9) 1.1917(16) 0.7088(5) 0.021(2) Uani d . 1 . . 0
O O6 0.4135(9) 0.9824(15) 0.6013(5) 0.020(2) Uani d . 1 . . 0
O O7 0.6135(10) 1.2896(16) 0.5424(6) 0.028(2) Uani d . 1 . . 2
O O8 0.4552(9) 1.4395(16) 0.6490(5) 0.021(2) Uani d . 1 . . 2
O O9 0.5643(8) 0.7649(17) 0.7297(5) 0.019(2) Uani d . 1 . . 1
O O10 0.4367(9) 1.1133(14) 0.7628(5) 0.018(2) Uani d . 1 . . 1

loop_
_atom_site_aniso_label
_atom_site_aniso_U_11
_atom_site_aniso_U_22
_atom_site_aniso_U_33
_atom_site_aniso_U_12
_atom_site_aniso_U_13
_atom_site_aniso_U_23
U1 0.0166(4) 0.0182(4) 0.0173(3) 0.00014(19) 0.0014(2) 0.00002(17)
U2 0.0173(4) 0.0174(4) 0.0169(3) -0.00055(19) 0.0016(2) -0.00013(17)
Cl1 0.0245(19) 0.0218(18) 0.0200(17) 0.0052(14) 0.0052(14) -0.0007(13)
Cl2 0.0264(19) 0.0220(18) 0.0205(16) 0.0029(14) 0.0048(14) -0.0024(13)
O1 0.027(6) 0.019(5) 0.023(5) 0.004(4) 0.003(4) -0.001(4)
O2 0.025(5) 0.021(6) 0.014(4) -0.007(4) 0.000(4) -0.003(4)
O3 0.021(5) 0.016(5) 0.022(5) 0.009(4) -0.002(4) 0.002(4)
O4 0.028(6) 0.026(6) 0.034(6) 0.006(5) 0.012(5) 0.003(4)
O5 0.015(5) 0.026(6) 0.021(5) -0.011(4) 0.000(4) 0.000(4)
O6 0.020(5) 0.017(5) 0.023(5) -0.002(4) -0.006(4) 0.002(4)
O7 0.031(6) 0.022(6) 0.032(6) -0.011(5) 0.004(5) 0.004(4)
O8 0.019(5) 0.022(5) 0.021(5) 0.003(4) -0.004(4) 0.004(4)
O9 0.013(5) 0.023(5) 0.019(5) -0.008(4) -0.007(4) 0.003(4)
O10 0.023(5) 0.011(5) 0.018(5) -0.004(4) -0.002(4) -0.002(4)

loop_
_atom_type_symbol
_atom_type_description
_atom_type_scat_dispersion_real
_atom_type_scat_dispersion_imag
_atom_type_scat_source
O O 0.0106 0.0060 'International Tables Vol C Tables 4.2.6.8 and 6.1.1.4'
Cl Cl 0.1484 0.1585 'International Tables Vol C Tables 4.2.6.8 and 6.1.1.4'
U U -9.6767 9.6646 'International Tables Vol C Tables 4.2.6.8 and 6.1.1.4'

loop_
_geom_angle_atom_site_label_1
_geom_angle_atom_site_label_2
_geom_angle_atom_site_label_3
_geom_angle_site_symmetry_1
_geom_angle_site_symmetry_3
_geom_angle
_geom_angle_publ_flag
O1 U1 O2 . . 177.7(4) ?
O1 U1 O10 . . 91.5(4) ?
O2 U1 O10 . . 87.9(4) ?
O1 U1 O9 . . 88.8(4) ?
O2 U1 O9 . . 88.9(4) ?
O10 U1 O9 . . 67.2(3) ?
O1 U1 O3 . . 88.5(4) ?
O2 U1 O3 . . 90.6(4) ?
O10 U1 O3 . . 142.3(3) ?
O9 U1 O3 . . 75.2(3) ?
O1 U1 O4 . . 93.8(4) ?
O2 U1 O4 . . 87.8(4) ?
O10 U1 O4 . . 148.5(3) ?
O9 U1 O4 . . 143.9(3) ?
O3 U1 O4 . . 68.9(3) ?
O1 U1 Cl1 . . 91.0(3) ?
O2 U1 Cl1 . . 91.1(3) ?
O10 U1 Cl1 . . 76.0(2) ?
O9 U1 Cl1 . . 143.1(3) ?
O3 U1 Cl1 . . 141.7(2) ?
O4 U1 Cl1 . . 72.9(2) ?
O1 U1 U2 . . 90.0(3) ?
O2 U1 U2 . . 88.3(3) ?
O10 U1 U2 . . 33.6(2) ?
O9 U1 U2 . . 33.6(2) ?
O3 U1 U2 . . 108.7(2) ?
O4 U1 U2 . . 175.4(3) ?
Cl1 U1 U2 . . 109.56(7) ?
O6 U2 O5 . . 177.8(4) ?
O6 U2 O9 . . 90.9(4) ?
O5 U2 O9 . . 89.3(4) ?
O6 U2 O10 . . 89.8(4) ?
O5 U2 O10 . . 88.2(4) ?
O9 U2 O10 . . 67.4(3) ?
O6 U2 O8 . . 88.9(4) ?
O5 U2 O8 . . 89.6(4) ?
O9 U2 O8 . . 140.9(3) ?
O10 U2 O8 . . 73.5(3) ?
O6 U2 O7 . . 92.3(4) ?
O5 U2 O7 . . 88.7(4) ?
O9 U2 O7 . . 148.9(3) ?
O10 U2 O7 . . 143.5(3) ?
O8 U2 O7 . . 70.1(3) ?
O6 U2 Cl2 . . 90.1(3) ?
O5 U2 Cl2 . . 92.1(3) ?
O9 U2 Cl2 . . 75.4(2) ?
O10 U2 Cl2 . . 142.7(2) ?
O8 U2 Cl2 . . 143.8(2) ?
O7 U2 Cl2 . . 73.7(3) ?
O6 U2 U1 . . 90.7(3) ?
O5 U2 U1 . . 88.3(3) ?
O9 U2 U1 . . 33.8(2) ?
O10 U2 U1 . . 33.5(2) ?
O8 U2 U1 . . 107.0(2) ?
O7 U2 U1 . . 175.8(2) ?
Cl2 U2 U1 . . 109.21(8) ?
U2 O9 U1 . . 112.6(4) ?
U1 O10 U2 . . 112.9(4) ?

loop_
_geom_bond_atom_site_label_1
_geom_bond_atom_site_label_2
_geom_bond_site_symmetry_2
_geom_bond_distance
_geom_bond_publ_flag
U1 O1 . 1.746(10) ?
U1 O2 . 1.789(10) ?
U1 O10 . 2.367(9) ?
U1 O9 . 2.382(9) ?
U1 O3 . 2.397(9) ?
U1 O4 . 2.490(10) ?
U1 Cl1 . 2.751(3) ?
U1 U2 . 3.9492(10) ?
U2 O6 . 1.759(9) ?
U2 O5 . 1.772(9) ?
U2 O9 . 2.366(10) ?
U2 O10 . 2.373(9) ?
U2 O8 . 2.396(10) ?
U2 O7 . 2.488(10) ?
U2 Cl2 . 2.772(3) ?
